data_9000602
loop_
_publ_author_name
'Ghose, S.'
'Wan, C.'

_publ_section_title
;
 Salesite, CuIO3(OH), and Cu(IO3)2*2H2O: A comparison of the crystal
 structures and their magnetic behavior
;
_journal_name_full 'American Mineralogist'
_journal_page_first 172
_journal_page_last 179
_journal_volume 63
_journal_year 1978
_chemical_compound_source Synthetic
_chemical_formula_structural 'Cu (I O3)2 * 2(H2 O)'
_chemical_formula_sum 'Cu H4 I2 O8'
_space_group_IT_number 14
_symmetry_space_group_name_Hall '-P 2ybc'
_symmetry_space_group_name_H-M 'P 1 21/c 1'
_cell_angle_alpha 90
_cell_angle_beta 103.34
_cell_angle_gamma 90
_cell_length_a 6.728
_cell_length_b 4.813
_cell_length_c 11.165
_cell_formula_units_Z 2
_cell_volume 351.788
_database_code_amcsd 0000613
_exptl_crystal_density_diffrn 4.242
_cod_original_formula_sum 'Cu I2 O8 H4'
_cod_database_code 9000602
_amcsd_formula_title Cu(IO3)2*2H2O

loop_
_space_group_symop_operation_xyz
x,y,z
x,1/2-y,1/2+z
-x,1/2+y,1/2-z
-x,-y,-z

loop_
_atom_site_aniso_label
_atom_site_aniso_U_11
_atom_site_aniso_U_22
_atom_site_aniso_U_33
_atom_site_aniso_U_12
_atom_site_aniso_U_13
_atom_site_aniso_U_23
Cu 0.00868 0.01596 0.01076 0.00000 0.00180 0.00344
I 0.00695 0.01326 0.00717 -0.00064 0.00144 0.00079
O1 0.01107 0.02453 0.01853 0.00447 -0.00072 0.00238
O2 0.01194 0.02007 0.01495 -0.00335 0.00540 0.00159
O3 0.01541 0.02734 0.00897 -0.00495 0.00180 -0.00715
O4 0.01520 0.01737 0.01315 0.00399 0.00144 -0.00185

loop_
_atom_site_label
_atom_site_fract_x
_atom_site_fract_y
_atom_site_fract_z
_atom_site_U_iso_or_equiv
Cu 0.00000 0.00000 0.00000 ?
I 0.26058 0.36380 0.26659 ?
O1 0.47650 0.15520 0.34070 ?
O2 0.07050 0.19950 0.33640 ?
O3 0.21010 0.20780 0.11510 ?
O4 0.77910 0.23290 0.03110 ?
H1 0.82100 0.38300 0.07300 0.01013
H2 0.65500 0.27900 -0.04100 0.02533

loop_
_cod_related_entry_id
_cod_related_entry_database
_cod_related_entry_code
1 AMCSD 0000613
